data_4062856
_journal_name_full Organometallics
_journal_year 2004
_chemical_formula_sum 'C16 H15 N O S Se'
_chemical_formula_weight 348.31
_space_group_IT_number 14
_symmetry_cell_setting monoclinic
_symmetry_space_group_name_Hall '-P 2yn'
_symmetry_space_group_name_H-M 'P 1 21/n 1'
_cell_angle_alpha 90.00
_cell_angle_beta 112.554(8)
_cell_angle_gamma 90.00
_cell_formula_units_Z 4
_cell_length_a 13.6779(11)
_cell_length_b 7.6783(4)
_cell_length_c 15.2080(11)
_cell_measurement_temperature 293(2)
_cell_volume 1475.03(18)
_diffrn_ambient_temperature 293(2)
_exptl_crystal_density_diffrn 1.568
_cod_depositor_comments
;
The following automatic conversions were performed:
'_symmetry_cell_setting' value 'Monoclinic' changed to 'monoclinic'
according to '/home/saulius/struct/CIF-dictionaries/cif_core.dic'
dictionary named 'cif_core.dic' version 2.4.1 from 2010-06-29.

Automatic conversion script
Id: cif_fix_enum 1527 2010-12-29 10:47:43Z saulius 
;
_cod_original_sg_symbol_H-M 'P 21/n'
_cod_database_code 4062856

loop_
_symmetry_equiv_pos_as_xyz
'x, y, z'
'-x+1/2, y+1/2, -z+1/2'
'-x, -y, -z'
'x-1/2, -y-1/2, z-1/2'

loop_
_atom_site_label
_atom_site_type_symbol
_atom_site_fract_x
_atom_site_fract_y
_atom_site_fract_z
_atom_site_U_iso_or_equiv
_atom_site_adp_type
_atom_site_occupancy
_atom_site_calc_flag
_atom_site_refinement_flags
_atom_site_disorder_assembly
_atom_site_disorder_group
Se1 Se 0.408447(17) 0.86858(3) 0.243274(14) 0.04359(8) Uani 1 d . . .
S1 S 0.52186(5) 0.87816(7) 0.16847(4) 0.05074(13) Uani 1 d . . .
N1 N 0.29047(14) 0.8415(2) 0.33036(13) 0.0436(4) Uani 1 d . . .
O1 O 0.31605(13) 0.7740(2) 0.48740(11) 0.0566(4) Uani 1 d . . .
C1 C 0.50281(15) 0.7932(2) 0.36877(14) 0.0373(4) Uani 1 d . . .
C2 C 0.60887(17) 0.7613(3) 0.39062(15) 0.0440(4) Uani 1 d . . .
H2 H 0.6371 0.7758 0.3444 0.053 Uiso 1 calc R . .
C3 C 0.67306(17) 0.7078(3) 0.48113(17) 0.0507(5) Uani 1 d . . .
H3 H 0.7444 0.6859 0.4953 0.061 Uiso 1 calc R . .
C4 C 0.63273(19) 0.6865(4) 0.55035(17) 0.0582(6) Uani 1 d . . .
H4 H 0.6767 0.6508 0.6111 0.070 Uiso 1 calc R . .
C5 C 0.52775(18) 0.7178(3) 0.52988(16) 0.0536(5) Uani 1 d . . .
H5 H 0.5008 0.7040 0.5770 0.064 Uiso 1 calc R . .
C6 C 0.46110(16) 0.7701(3) 0.43898(15) 0.0412(4) Uani 1 d . . .
C7 C 0.34759(16) 0.7991(3) 0.41453(15) 0.0414(4) Uani 1 d . . .
C8 C 0.20258(19) 0.7785(4) 0.46238(18) 0.0584(6) Uani 1 d . . .
H8A H 0.1881 0.8024 0.5189 0.070 Uiso 1 calc R . .
H8B H 0.1724 0.6659 0.4377 0.070 Uiso 1 calc R . .
C9 C 0.15220(19) 0.9154(3) 0.38930(18) 0.0540(6) Uani 1 d . . .
H9A H 0.1785 1.0294 0.4151 0.065 Uiso 1 calc R . .
H9B H 0.0761 0.9141 0.3715 0.065 Uiso 1 calc R . .
C10 C 0.17813(16) 0.8801(3) 0.30312(16) 0.0488(5) Uani 1 d . . .
H10A H 0.1364 0.7822 0.2681 0.059 Uiso 1 calc R . .
H10B H 0.1595 0.9810 0.2616 0.059 Uiso 1 calc R . .
C11 C 0.57272(16) 1.0936(3) 0.18627(14) 0.0416(4) Uani 1 d . . .
C12 C 0.59899(18) 1.1809(3) 0.27195(15) 0.0477(5) Uani 1 d . . .
H12 H 0.5886 1.1278 0.3226 0.057 Uiso 1 calc R . .
C13 C 0.6406(2) 1.3468(3) 0.28212(19) 0.0582(6) Uani 1 d . . .
H13 H 0.6578 1.4053 0.3397 0.070 Uiso 1 calc R . .
C14 C 0.6568(2) 1.4264(4) 0.2079(2) 0.0639(7) Uani 1 d . . .
H14 H 0.6847 1.5384 0.2150 0.077 Uiso 1 calc R . .
C15 C 0.6314(2) 1.3393(4) 0.1233(2) 0.0677(7) Uani 1 d . . .
H15 H 0.6428 1.3925 0.0731 0.081 Uiso 1 calc R . .
C16 C 0.5892(2) 1.1735(3) 0.11181(17) 0.0556(6) Uani 1 d . . .
H16 H 0.5719 1.1159 0.0540 0.067 Uiso 1 calc R . .

loop_
_atom_site_aniso_label
_atom_site_aniso_U_11
_atom_site_aniso_U_22
_atom_site_aniso_U_33
_atom_site_aniso_U_23
_atom_site_aniso_U_13
_atom_site_aniso_U_12
Se1 0.04428(12) 0.04634(11) 0.03486(11) 0.00135(9) 0.00930(8) -0.00450(10)
S1 0.0678(3) 0.0511(3) 0.0391(3) -0.0051(2) 0.0268(3) -0.0034(3)
N1 0.0393(9) 0.0502(10) 0.0402(9) 0.0006(7) 0.0141(7) -0.0015(7)
O1 0.0453(9) 0.0865(12) 0.0420(9) 0.0076(8) 0.0213(7) 0.0058(8)
C1 0.0397(10) 0.0373(9) 0.0325(9) -0.0007(7) 0.0110(8) -0.0026(8)
C2 0.0428(11) 0.0492(11) 0.0411(11) -0.0003(9) 0.0173(9) -0.0014(9)
C3 0.0359(11) 0.0625(13) 0.0510(13) 0.0042(10) 0.0137(10) 0.0020(10)
C4 0.0456(13) 0.0833(16) 0.0380(11) 0.0108(11) 0.0074(10) 0.0025(12)
C5 0.0459(12) 0.0757(15) 0.0386(12) 0.0059(11) 0.0154(10) 0.0007(11)
C6 0.0384(10) 0.0472(10) 0.0359(10) -0.0014(8) 0.0119(8) -0.0022(8)
C7 0.0414(11) 0.0461(10) 0.0408(11) -0.0026(8) 0.0203(9) -0.0034(8)
C8 0.0460(13) 0.0794(16) 0.0560(15) 0.0031(12) 0.0267(11) -0.0003(12)
C9 0.0427(12) 0.0613(13) 0.0595(14) -0.0076(11) 0.0214(10) 0.0008(10)
C10 0.0399(11) 0.0557(12) 0.0476(11) -0.0003(10) 0.0130(9) 0.0026(10)
C11 0.0375(10) 0.0507(11) 0.0386(10) 0.0025(8) 0.0167(8) 0.0037(8)
C12 0.0532(12) 0.0514(11) 0.0386(11) 0.0003(9) 0.0176(10) 0.0034(10)
C13 0.0558(13) 0.0541(13) 0.0602(14) -0.0064(11) 0.0171(12) -0.0028(11)
C14 0.0503(14) 0.0554(13) 0.092(2) 0.0007(13) 0.0339(14) -0.0075(10)
C15 0.0683(16) 0.0736(17) 0.0788(19) 0.0140(14) 0.0479(15) -0.0033(13)
C16 0.0604(14) 0.0688(14) 0.0481(12) 0.0031(11) 0.0325(11) -0.0002(11)

loop_
_geom_bond_atom_site_label_1
_geom_bond_atom_site_label_2
_geom_bond_distance
_geom_bond_site_symmetry_2
_geom_bond_publ_flag
Se1 C1 1.9374(19) . ?
Se1 S1 2.2495(6) . ?
S1 C11 1.774(2) . ?
N1 C7 1.260(3) . ?
N1 C10 1.460(3) . ?
O1 C7 1.348(2) . ?
O1 C8 1.450(3) . ?
C1 C2 1.380(3) . ?
C1 C6 1.402(3) . ?
C2 C3 1.381(3) . ?
C3 C4 1.373(3) . ?
C4 C5 1.369(3) . ?
C5 C6 1.392(3) . ?
C6 C7 1.468(3) . ?
C8 C9 1.492(4) . ?
C9 C10 1.508(3) . ?
C11 C16 1.381(3) . ?
C11 C12 1.385(3) . ?
C12 C13 1.379(3) . ?
C13 C14 1.374(4) . ?
C14 C15 1.372(4) . ?
C15 C16 1.380(4) . ?

loop_
_cod_related_entry_id
_cod_related_entry_database
_cod_related_entry_code
1 ChemSpider 21122882
